data_7005964
loop_
_publ_author_name
'Cotton, F. Albert'
'Murillo, Carlos A.'
'Wang, Xiaoping'
'Wilkinson, Chad C.'

_publ_section_title
;
 Increasing the solubility of strong reducing agents containing
 Mo(2)(4+) units and alkyl-substituted guanidinate ligands.
;
_journal_issue 35
_journal_name_full 'Dalton transactions (Cambridge, England : 2003)'
_journal_page_first 3943
_journal_page_last 3951
_journal_paper_doi 10.1039/b707201e
_journal_year 2007
_chemical_formula_moiety 'C20 H50 Cd N6, 2(N O3), H2 O'
_chemical_formula_sum 'C20 H52 Cd N8 O7'
_chemical_formula_weight 629.10
_chemical_name_systematic
;
?
;
_space_group_IT_number 9
_symmetry_cell_setting monoclinic
_symmetry_space_group_name_Hall 'C -2yc'
_symmetry_space_group_name_H-M 'C 1 c 1'
_atom_sites_solution_hydrogens geom
_atom_sites_solution_primary direct
_atom_sites_solution_secondary difmap
_audit_creation_method SHELXL-97
_cell_angle_alpha 90.00
_cell_angle_beta 97.6110(10)
_cell_angle_gamma 90.00
_cell_formula_units_Z 4
_cell_length_a 14.8977(10)
_cell_length_b 20.0088(14)
_cell_length_c 9.9762(7)
_cell_measurement_reflns_used 8760
_cell_measurement_temperature 213(2)
_cell_measurement_theta_max 27.541
_cell_measurement_theta_min 2.5085
_cell_volume 2947.6(4)
_computing_cell_refinement 'Bruker SMART'
_computing_data_collection 'Bruker SMART'
_computing_data_reduction 'Bruker SAINT'
_computing_structure_refinement 'SHELXL-97 (Sheldrick, 1997)'
_computing_structure_solution 'SHELXS-97 (Sheldrick, 1990)'
_diffrn_ambient_temperature 213(2)
_diffrn_measured_fraction_theta_full 0.993
_diffrn_measured_fraction_theta_max 0.993
_diffrn_measurement_device_type 'Bruker SMART'
_diffrn_measurement_method \w-scans
_diffrn_radiation_monochromator graphite
_diffrn_radiation_source 'fine-focus sealed tube'
_diffrn_radiation_type MoK\a
_diffrn_radiation_wavelength 0.71073
_diffrn_reflns_av_R_equivalents 0.0131
_diffrn_reflns_av_sigmaI/netI 0.0183
_diffrn_reflns_limit_h_max 17
_diffrn_reflns_limit_h_min -17
_diffrn_reflns_limit_k_max 23
_diffrn_reflns_limit_k_min -23
_diffrn_reflns_limit_l_max 11
_diffrn_reflns_limit_l_min -9
_diffrn_reflns_number 8357
_diffrn_reflns_theta_full 25.00
_diffrn_reflns_theta_max 25.00
_diffrn_reflns_theta_min 2.04
_exptl_absorpt_coefficient_mu 0.791
_exptl_absorpt_correction_T_max 0.8806
_exptl_absorpt_correction_T_min 0.6475
_exptl_absorpt_correction_type multi-scan
_exptl_absorpt_process_details SADABS
_exptl_crystal_colour colorless
_exptl_crystal_density_diffrn 1.418
_exptl_crystal_density_method 'not measured'
_exptl_crystal_description plate
_exptl_crystal_F_000 1328
_exptl_crystal_size_max 0.60
_exptl_crystal_size_mid 0.44
_exptl_crystal_size_min 0.17
_refine_diff_density_max 0.304
_refine_diff_density_min -0.173
_refine_diff_density_rms 0.038
_refine_ls_abs_structure_details 'Flack H D (1983), Acta Cryst. A39, 876-881'
_refine_ls_abs_structure_Flack 0.346(14)
_refine_ls_extinction_method none
_refine_ls_goodness_of_fit_ref 1.070
_refine_ls_hydrogen_treatment constr
_refine_ls_matrix_type full
_refine_ls_number_parameters 337
_refine_ls_number_reflns 4169
_refine_ls_number_restraints 2
_refine_ls_restrained_S_all 1.070
_refine_ls_R_factor_all 0.0152
_refine_ls_R_factor_gt 0.0148
_refine_ls_shift/su_max 0.004
_refine_ls_shift/su_mean 0.000
_refine_ls_structure_factor_coef Fsqd
_refine_ls_weighting_details 'calc w=1/[\s^2^(Fo^2^)+(0.0257P)^2^+0.3286P] where P=(Fo^2^+2Fc^2^)/3'
_refine_ls_weighting_scheme calc
_refine_ls_wR_factor_gt 0.0392
_refine_ls_wR_factor_ref 0.0396
_reflns_number_gt 4109
_reflns_number_total 4169
_reflns_threshold_expression >2sigma(I)
_cod_data_source_file b707201e.txt
_cod_data_source_block CdSII
_cod_depositor_comments
;
The following automatic conversions were performed:
'_symmetry_cell_setting' value 'Monoclinic' changed to 'monoclinic'
according to '/home/saulius/struct/CIF-dictionaries/cif_core.dic'
dictionary named 'cif_core.dic' version 2.4.1 from 2010-06-29.

Automatic conversion script
Id: cif_fix_enum 1527 2010-12-29 10:47:43Z saulius 
;
_cod_original_sg_symbol_H-M 'C c'
_cod_database_code 7005964

loop_
_symmetry_equiv_pos_as_xyz
'x, y, z'
'x, -y, z+1/2'
'x+1/2, y+1/2, z'
'x+1/2, -y+1/2, z+1/2'

loop_
_atom_site_label
_atom_site_type_symbol
_atom_site_fract_x
_atom_site_fract_y
_atom_site_fract_z
_atom_site_U_iso_or_equiv
_atom_site_adp_type
_atom_site_occupancy
_atom_site_symmetry_multiplicity
_atom_site_calc_flag
_atom_site_refinement_flags
_atom_site_disorder_assembly
_atom_site_disorder_group
Cd1 Cd 0.581035(16) 0.716024(5) 0.283975(19) 0.02142(5) Uani 1 1 d . . .
N2 N 0.57743(12) 0.59968(8) 0.21050(18) 0.0232(4) Uani 1 1 d . . .
H1C H 0.5767 0.5971 0.1183 0.028 Uiso 1 1 calc R . .
N7 N 0.28628(13) 0.85043(10) 0.2313(2) 0.0345(5) Uani 1 1 d . . .
O3 O 0.29654(13) 0.82096(9) 0.12352(19) 0.0463(4) Uani 1 1 d . . .
O2 O 0.34770(16) 0.84834(11) 0.3275(2) 0.0560(6) Uani 1 1 d . . .
O1 O 0.21402(13) 0.88112(10) 0.2386(2) 0.0550(5) Uani 1 1 d . . .
C3 C 0.49628(18) 0.56647(13) 0.2521(3) 0.0266(6) Uani 1 1 d . . .
H1A H 0.4908 0.5795 0.3454 0.032 Uiso 1 1 calc R . .
H1B H 0.5054 0.5180 0.2510 0.032 Uiso 1 1 calc R . .
C6 C 0.66061(18) 0.56820(14) 0.2812(3) 0.0279(6) Uani 1 1 d . . .
H6A H 0.6515 0.5197 0.2825 0.034 Uiso 1 1 calc R . .
H6B H 0.6693 0.5837 0.3753 0.034 Uiso 1 1 calc R . .
C2 C 0.40736(14) 0.58318(10) 0.1627(2) 0.0270(5) Uani 1 1 d . . .
C1 C 0.39612(14) 0.65848(10) 0.1345(2) 0.0272(5) Uani 1 1 d . . .
H3A H 0.4334 0.6709 0.0645 0.033 Uiso 1 1 calc R . .
H3B H 0.3328 0.6674 0.0986 0.033 Uiso 1 1 calc R . .
N1 N 0.4215(2) 0.70129(13) 0.2542(3) 0.0278(6) Uani 1 1 d . . .
H2A H 0.4039 0.6817 0.3289 0.033 Uiso 1 1 calc R . .
H2B H 0.3934 0.7416 0.2419 0.033 Uiso 1 1 calc R . .
N3 N 0.7392(2) 0.70200(13) 0.2982(3) 0.0274(6) Uani 1 1 d . . .
H3C H 0.7664 0.7423 0.2906 0.033 Uiso 1 1 calc R . .
H3D H 0.7613 0.6838 0.3795 0.033 Uiso 1 1 calc R . .
C7 C 0.74718(14) 0.58270(10) 0.2186(2) 0.0271(5) Uani 1 1 d . . .
C8 C 0.75831(15) 0.65723(11) 0.1872(2) 0.0293(5) Uani 1 1 d . . .
H8A H 0.8204 0.6651 0.1687 0.035 Uiso 1 1 calc R . .
H8B H 0.7174 0.6686 0.1052 0.035 Uiso 1 1 calc R . .
C5 C 0.3305(2) 0.55677(15) 0.2371(3) 0.0350(7) Uani 1 1 d . . .
H5A H 0.2725 0.5669 0.1845 0.052 Uiso 1 1 calc R . .
H5B H 0.3339 0.5780 0.3250 0.052 Uiso 1 1 calc R . .
H5C H 0.3365 0.5088 0.2486 0.052 Uiso 1 1 calc R . .
C10 C 0.82616(19) 0.55831(16) 0.3206(3) 0.0340(7) Uani 1 1 d . . .
H10A H 0.8180 0.5113 0.3396 0.051 Uiso 1 1 calc R . .
H10B H 0.8281 0.5838 0.4037 0.051 Uiso 1 1 calc R . .
H10C H 0.8825 0.5644 0.2833 0.051 Uiso 1 1 calc R . .
N5 N 0.58335(12) 0.83467(8) 0.35347(19) 0.0237(4) Uani 1 1 d . . .
H4D H 0.5257 0.8498 0.3591 0.028 Uiso 1 1 calc R . .
N6 N 0.57711(13) 0.69690(9) 0.51618(19) 0.0270(4) Uani 1 1 d . . .
H6C H 0.5485 0.6575 0.5279 0.032 Uiso 1 1 calc R . .
H6D H 0.6345 0.6943 0.5602 0.032 Uiso 1 1 calc R . .
C9 C 0.74716(19) 0.54448(12) 0.0863(3) 0.0406(6) Uani 1 1 d . . .
H9A H 0.6964 0.5591 0.0219 0.061 Uiso 1 1 calc R . .
H9B H 0.7418 0.4970 0.1030 0.061 Uiso 1 1 calc R . .
H9C H 0.8033 0.5531 0.0499 0.061 Uiso 1 1 calc R . .
C16 C 0.63798(17) 0.83454(13) 0.4874(3) 0.0251(6) Uani 1 1 d . . .
H16A H 0.6635 0.8793 0.5052 0.030 Uiso 1 1 calc R . .
H16B H 0.6887 0.8035 0.4854 0.030 Uiso 1 1 calc R . .
C11 C 0.52421(19) 0.82748(13) 0.0573(3) 0.0280(6) Uani 1 1 d . . .
H13A H 0.4695 0.8170 0.0979 0.034 Uiso 1 1 calc R . .
H13B H 0.5058 0.8363 -0.0391 0.034 Uiso 1 1 calc R . .
N4 N 0.58567(14) 0.76853(9) 0.07144(19) 0.0281(4) Uani 1 1 d . . .
H5D H 0.6433 0.7818 0.0646 0.034 Uiso 1 1 calc R . .
H5E H 0.5684 0.7389 0.0037 0.034 Uiso 1 1 calc R . .
C13 C 0.62755(15) 0.87589(10) 0.2580(2) 0.0257(5) Uani 1 1 d . . .
H11A H 0.6823 0.8528 0.2383 0.031 Uiso 1 1 calc R . .
H11B H 0.6464 0.9183 0.3021 0.031 Uiso 1 1 calc R . .
C12 C 0.56799(15) 0.89089(10) 0.1243(2) 0.0268(5) Uani 1 1 d . . .
C17 C 0.58645(14) 0.81489(10) 0.6040(2) 0.0255(4) Uani 1 1 d . . .
C15 C 0.62842(17) 0.92507(12) 0.0317(2) 0.0383(6) Uani 1 1 d . . .
H15A H 0.6556 0.9647 0.0760 0.057 Uiso 1 1 calc R . .
H15B H 0.5921 0.9377 -0.0525 0.057 Uiso 1 1 calc R . .
H15C H 0.6757 0.8945 0.0130 0.057 Uiso 1 1 calc R . .
C18 C 0.52821(15) 0.75246(11) 0.5720(2) 0.0277(5) Uani 1 1 d . . .
H18A H 0.5060 0.7372 0.6550 0.033 Uiso 1 1 calc R . .
H18B H 0.4755 0.7643 0.5068 0.033 Uiso 1 1 calc R . .
C14 C 0.49152(17) 0.93940(11) 0.1497(3) 0.0366(5) Uani 1 1 d . . .
H14A H 0.4529 0.9182 0.2083 0.055 Uiso 1 1 calc R . .
H14B H 0.4559 0.9508 0.0643 0.055 Uiso 1 1 calc R . .
H14C H 0.5177 0.9797 0.1927 0.055 Uiso 1 1 calc R . .
C4 C 0.40181(18) 0.54768(11) 0.0259(2) 0.0374(5) Uani 1 1 d . . .
H4A H 0.3454 0.5594 -0.0292 0.056 Uiso 1 1 calc R . .
H4B H 0.4042 0.4997 0.0400 0.056 Uiso 1 1 calc R . .
H4C H 0.4523 0.5615 -0.0198 0.056 Uiso 1 1 calc R . .
C20 C 0.65564(16) 0.80280(12) 0.7303(2) 0.0320(5) Uani 1 1 d . . .
H20A H 0.6242 0.7888 0.8047 0.048 Uiso 1 1 calc R . .
H20B H 0.6886 0.8438 0.7546 0.048 Uiso 1 1 calc R . .
H20C H 0.6978 0.7682 0.7113 0.048 Uiso 1 1 calc R . .
C19 C 0.52280(18) 0.87167(13) 0.6334(3) 0.0396(6) Uani 1 1 d . . .
H19A H 0.4901 0.8587 0.7072 0.059 Uiso 1 1 calc R . .
H19B H 0.4801 0.8806 0.5533 0.059 Uiso 1 1 calc R . .
H19C H 0.5580 0.9116 0.6584 0.059 Uiso 1 1 calc R . .
N8 N 0.35947(15) 0.66188(10) 0.6331(3) 0.0441(6) Uani 1 1 d . . .
O4 O 0.4084(4) 0.6266(3) 0.5682(7) 0.0551(14) Uani 0.624(8) 1 d P A 1
O5 O 0.2914(4) 0.6954(3) 0.5564(8) 0.0517(11) Uani 0.624(8) 1 d P A 1
O6 O 0.3604(7) 0.6702(5) 0.7460(8) 0.056(2) Uani 0.624(8) 1 d P A 1
O4A O 0.4266(7) 0.6212(5) 0.6349(11) 0.0551(14) Uani 0.376(8) 1 d P A 2
O5A O 0.3171(7) 0.6793(6) 0.5514(16) 0.0517(11) Uani 0.376(8) 1 d P A 2
O6A O 0.3638(11) 0.6776(9) 0.7715(16) 0.050(4) Uiso 0.376(8) 1 d P A 2
O7 O 0.56012(13) 0.64567(9) 0.8831(2) 0.0463(4) Uani 1 1 d . . .

loop_
_atom_site_aniso_label
_atom_site_aniso_U_11
_atom_site_aniso_U_22
_atom_site_aniso_U_33
_atom_site_aniso_U_23
_atom_site_aniso_U_13
_atom_site_aniso_U_12
Cd1 0.02398(7) 0.01903(7) 0.02129(7) -0.00102(8) 0.00314(4) 0.00019(8)
N2 0.0261(9) 0.0204(8) 0.0231(9) 0.0029(7) 0.0033(7) 0.0012(7)
N7 0.0340(11) 0.0249(10) 0.0451(14) 0.0021(9) 0.0064(9) -0.0044(8)
O3 0.0517(11) 0.0461(10) 0.0422(11) -0.0067(9) 0.0098(9) -0.0023(8)
O2 0.0509(12) 0.0652(14) 0.0481(13) -0.0005(10) -0.0071(10) -0.0012(11)
O1 0.0438(11) 0.0438(10) 0.0798(16) 0.0019(10) 0.0175(10) 0.0094(9)
C3 0.0276(13) 0.0190(12) 0.0330(14) 0.0024(10) 0.0030(10) -0.0009(10)
C6 0.0290(13) 0.0238(12) 0.0305(14) 0.0042(10) 0.0020(10) 0.0030(10)
C2 0.0274(10) 0.0247(10) 0.0278(11) 0.0007(9) -0.0007(9) -0.0040(8)
C1 0.0272(11) 0.0255(10) 0.0275(11) -0.0006(9) -0.0020(9) -0.0006(8)
N1 0.0282(14) 0.0207(10) 0.0338(15) 0.0019(11) 0.0010(11) -0.0009(11)
N3 0.0268(14) 0.0261(11) 0.0293(14) 0.0018(11) 0.0042(10) -0.0017(11)
C7 0.0294(11) 0.0256(10) 0.0271(12) 0.0028(9) 0.0065(9) 0.0059(8)
C8 0.0292(11) 0.0291(11) 0.0314(12) 0.0022(9) 0.0110(9) 0.0043(9)
C5 0.0295(17) 0.0342(16) 0.0393(18) 0.0056(13) -0.0026(13) -0.0040(13)
C10 0.0271(17) 0.0358(17) 0.0398(17) 0.0091(12) 0.0075(13) 0.0081(12)
N5 0.0198(8) 0.0256(9) 0.0255(9) -0.0023(7) 0.0028(7) -0.0030(7)
N6 0.0330(10) 0.0228(8) 0.0255(10) -0.0002(8) 0.0055(8) -0.0020(8)
C9 0.0510(15) 0.0345(12) 0.0383(14) -0.0041(11) 0.0139(12) 0.0077(11)
C16 0.0274(14) 0.0253(12) 0.0231(12) -0.0019(10) 0.0057(10) -0.0053(10)
C11 0.0345(15) 0.0243(12) 0.0224(12) 0.0000(10) -0.0063(10) 0.0006(11)
N4 0.0377(11) 0.0225(8) 0.0238(10) -0.0023(7) 0.0035(8) 0.0014(8)
C13 0.0289(11) 0.0221(10) 0.0262(12) -0.0005(9) 0.0041(9) -0.0047(9)
C12 0.0337(11) 0.0192(10) 0.0272(12) 0.0017(8) 0.0029(9) -0.0030(8)
C17 0.0285(11) 0.0266(11) 0.0221(11) -0.0036(9) 0.0062(9) -0.0002(9)
C15 0.0474(14) 0.0347(12) 0.0321(13) 0.0058(10) 0.0028(11) -0.0080(11)
C18 0.0295(11) 0.0305(12) 0.0244(11) -0.0020(9) 0.0079(9) -0.0020(9)
C14 0.0401(13) 0.0244(11) 0.0436(14) 0.0015(10) -0.0011(11) 0.0043(9)
C4 0.0477(14) 0.0298(11) 0.0331(13) -0.0056(10) -0.0009(11) -0.0058(10)
C20 0.0378(13) 0.0368(12) 0.0216(12) -0.0022(10) 0.0039(10) -0.0038(10)
C19 0.0451(14) 0.0377(13) 0.0383(14) -0.0087(11) 0.0141(11) 0.0070(11)
N8 0.0340(12) 0.0342(11) 0.0669(19) -0.0027(12) 0.0166(12) -0.0106(9)
O4 0.057(2) 0.0396(14) 0.077(4) -0.024(3) 0.039(3) -0.0097(15)
O5 0.032(3) 0.052(3) 0.0688(18) 0.007(2) -0.001(3) 0.0130(19)
O6 0.073(4) 0.068(4) 0.027(4) -0.001(3) 0.006(3) -0.003(2)
O4A 0.057(2) 0.0396(14) 0.077(4) -0.024(3) 0.039(3) -0.0097(15)
O5A 0.032(3) 0.052(3) 0.0688(18) 0.007(2) -0.001(3) 0.0130(19)
O7 0.0555(11) 0.0454(10) 0.0390(10) -0.0020(8) 0.0095(8) -0.0065(8)

loop_
_atom_type_symbol
_atom_type_description
_atom_type_scat_dispersion_real
_atom_type_scat_dispersion_imag
_atom_type_scat_source
C C 0.0033 0.0016 'International Tables Vol C Tables 4.2.6.8 and 6.1.1.4'
H H 0.0000 0.0000 'International Tables Vol C Tables 4.2.6.8 and 6.1.1.4'
N N 0.0061 0.0033 'International Tables Vol C Tables 4.2.6.8 and 6.1.1.4'
O O 0.0106 0.0060 'International Tables Vol C Tables 4.2.6.8 and 6.1.1.4'
Cd Cd -0.8075 1.2024 'International Tables Vol C Tables 4.2.6.8 and 6.1.1.4'

loop_
_geom_angle_atom_site_label_1
_geom_angle_atom_site_label_2
_geom_angle_atom_site_label_3
_geom_angle
_geom_angle_site_symmetry_1
_geom_angle_site_symmetry_3
_geom_angle_publ_flag
N6 Cd1 N3 94.38(9) . . ?
N6 Cd1 N1 87.03(9) . . ?
N3 Cd1 N1 165.55(5) . . ?
N6 Cd1 N4 163.09(6) . . ?
N3 Cd1 N4 87.67(9) . . ?
N1 Cd1 N4 95.17(9) . . ?
N6 Cd1 N2 97.93(6) . . ?
N3 Cd1 N2 83.48(8) . . ?
N1 Cd1 N2 82.08(8) . . ?
N4 Cd1 N2 98.97(6) . . ?
N6 Cd1 N5 83.19(6) . . ?
N3 Cd1 N5 96.93(8) . . ?
N1 Cd1 N5 97.52(8) . . ?
N4 Cd1 N5 79.90(6) . . ?
N2 Cd1 N5 178.77(6) . . ?
C6 N2 C3 109.68(16) . . ?
C6 N2 Cd1 106.18(14) . . ?
C3 N2 Cd1 109.21(14) . . ?
O2 N7 O1 121.7(2) . . ?
O2 N7 O3 119.2(2) . . ?
O1 N7 O3 119.0(2) . . ?
N2 C3 C2 114.4(2) . . ?
N2 C6 C7 114.9(2) . . ?
C4 C2 C3 111.0(2) . . ?
C4 C2 C1 107.44(18) . . ?
C3 C2 C1 112.64(17) . . ?
C4 C2 C5 108.4(2) . . ?
C3 C2 C5 106.6(2) . . ?
C1 C2 C5 110.8(2) . . ?
N1 C1 C2 114.21(19) . . ?
C1 N1 Cd1 108.51(18) . . ?
C8 N3 Cd1 108.47(18) . . ?
C9 C7 C10 109.1(2) . . ?
C9 C7 C6 110.7(2) . . ?
C10 C7 C6 106.4(2) . . ?
C9 C7 C8 107.29(19) . . ?
C10 C7 C8 110.55(19) . . ?
C6 C7 C8 112.71(19) . . ?
N3 C8 C7 113.4(2) . . ?
C16 N5 C13 110.24(17) . . ?
C16 N5 Cd1 103.81(14) . . ?
C13 N5 Cd1 110.23(13) . . ?
C18 N6 Cd1 109.03(13) . . ?
N5 C16 C17 114.8(2) . . ?
N4 C11 C12 113.1(2) . . ?
C11 N4 Cd1 110.19(15) . . ?
N5 C13 C12 114.48(17) . . ?
C13 C12 C15 107.08(18) . . ?
C13 C12 C11 112.36(18) . . ?
C15 C12 C11 110.8(2) . . ?
C13 C12 C14 109.59(19) . . ?
C15 C12 C14 108.89(19) . . ?
C11 C12 C14 108.09(19) . . ?
C16 C17 C18 112.31(17) . . ?
C16 C17 C19 109.94(19) . . ?
C18 C17 C19 107.27(19) . . ?
C16 C17 C20 108.34(18) . . ?
C18 C17 C20 110.02(18) . . ?
C19 C17 C20 108.91(19) . . ?
N6 C18 C17 113.48(19) . . ?
O5A N8 O6 131.6(9) . . ?
O5A N8 O4 96.9(7) . . ?
O6 N8 O4 131.5(6) . . ?
O5A N8 O4A 128.5(7) . . ?
O6 N8 O4A 99.9(7) . . ?
O4 N8 O4A 31.6(4) . . ?
O5A N8 O5 18.4(9) . . ?
O6 N8 O5 113.2(6) . . ?
O4 N8 O5 115.3(4) . . ?
O4A N8 O5 146.9(5) . . ?
O5A N8 O6A 130.3(10) . . ?
O6 N8 O6A 4.9(12) . . ?
O4 N8 O6A 132.6(8) . . ?
O4A N8 O6A 101.1(8) . . ?
O5 N8 O6A 112.0(8) . . ?

loop_
_geom_bond_atom_site_label_1
_geom_bond_atom_site_label_2
_geom_bond_distance
_geom_bond_site_symmetry_2
_geom_bond_publ_flag
Cd1 N6 2.3562(19) . ?
Cd1 N3 2.358(3) . ?
Cd1 N1 2.375(3) . ?
Cd1 N4 2.3755(19) . ?
Cd1 N2 2.4391(16) . ?
Cd1 N5 2.4720(16) . ?
N2 C6 1.483(3) . ?
N2 C3 1.486(3) . ?
N7 O2 1.236(3) . ?
N7 O1 1.250(3) . ?
N7 O3 1.253(3) . ?
C3 C2 1.533(3) . ?
C6 C7 1.533(4) . ?
C2 C4 1.531(3) . ?
C2 C1 1.538(3) . ?
C2 C5 1.539(4) . ?
C1 N1 1.478(4) . ?
N3 C8 1.481(4) . ?
C7 C9 1.526(3) . ?
C7 C10 1.530(3) . ?
C7 C8 1.537(3) . ?
N5 C16 1.469(3) . ?
N5 C13 1.479(3) . ?
N6 C18 1.478(3) . ?
C16 C17 1.528(3) . ?
C11 N4 1.488(3) . ?
C11 C12 1.539(3) . ?
C13 C12 1.531(3) . ?
C12 C15 1.534(3) . ?
C12 C14 1.543(3) . ?
C17 C18 1.530(3) . ?
C17 C19 1.533(3) . ?
C17 C20 1.538(3) . ?
N8 O5A 1.024(13) . ?
N8 O6 1.137(8) . ?
N8 O4 1.255(6) . ?
N8 O4A 1.287(11) . ?
N8 O5 1.363(7) . ?
N8 O6A 1.409(14) . ?
